data_1512029
loop_
_publ_author_name
'Tokoro, Yuichiro'
'Tanaka, Kazuo'
'Chujo, Yoshiki'

_publ_section_title
;
 Synthesis of Dibenzo[b,f]silepins with a Benzoquinolyl Ligand
;
_journal_issue 10
_journal_name_full 'Organic Letters'
_journal_page_first 2366
_journal_paper_doi 10.1021/ol400730n
_journal_volume 15
_journal_year 2013
_chemical_formula_sum 'C28 H21 N Si'
_chemical_formula_weight 399.55
_chemical_name_systematic
; 
 ? 
;
_space_group_IT_number 14
_symmetry_cell_setting monoclinic
_symmetry_space_group_name_Hall '-P 2ybc'
_symmetry_space_group_name_H-M 'P 1 21/c 1'
_atom_sites_solution_hydrogens geom
_atom_sites_solution_primary direct
_atom_sites_solution_secondary difmap
_audit_creation_method SHELXL-97
_cell_angle_alpha 90.00
_cell_angle_beta 101.109(3)
_cell_angle_gamma 90.00
_cell_formula_units_Z 4
_cell_length_a 8.5530(10)
_cell_length_b 20.159(2)
_cell_length_c 12.1697(13)
_cell_measurement_temperature 93(2)
_cell_volume 2059.0(4)
_computing_structure_refinement 'SHELXL-97 (Sheldrick, 1997)'
_computing_structure_solution 'SHELXS-97 (Sheldrick, 1990)'
_diffrn_ambient_temperature 93(2)
_diffrn_measured_fraction_theta_full 0.992
_diffrn_measured_fraction_theta_max 0.992
_diffrn_radiation_monochromator graphite
_diffrn_radiation_source 'fine-focus sealed tube'
_diffrn_radiation_type MoK\a
_diffrn_radiation_wavelength 0.71075
_diffrn_reflns_av_R_equivalents 0.0286
_diffrn_reflns_av_sigmaI/netI 0.0256
_diffrn_reflns_limit_h_max 10
_diffrn_reflns_limit_h_min -10
_diffrn_reflns_limit_k_max 23
_diffrn_reflns_limit_k_min -22
_diffrn_reflns_limit_l_max 14
_diffrn_reflns_limit_l_min -14
_diffrn_reflns_number 15387
_diffrn_reflns_theta_full 25.00
_diffrn_reflns_theta_max 25.00
_diffrn_reflns_theta_min 3.16
_exptl_absorpt_coefficient_mu 0.129
_exptl_absorpt_correction_T_max 0.9623
_exptl_absorpt_correction_T_min 0.9623
_exptl_absorpt_correction_type multi-scan
_exptl_crystal_density_diffrn 1.289
_exptl_crystal_density_method 'not measured'
_exptl_crystal_F_000 840
_exptl_crystal_size_max 0.30
_exptl_crystal_size_mid 0.30
_exptl_crystal_size_min 0.30
_refine_diff_density_max 0.587
_refine_diff_density_min -0.491
_refine_diff_density_rms 0.087
_refine_ls_extinction_method none
_refine_ls_goodness_of_fit_ref 1.084
_refine_ls_hydrogen_treatment mixed
_refine_ls_matrix_type full
_refine_ls_number_parameters 344
_refine_ls_number_reflns 3598
_refine_ls_number_restraints 0
_refine_ls_restrained_S_all 1.084
_refine_ls_R_factor_all 0.0510
_refine_ls_R_factor_gt 0.0411
_refine_ls_shift/su_max 0.000
_refine_ls_shift/su_mean 0.000
_refine_ls_structure_factor_coef Fsqd
_refine_ls_weighting_details 'calc w=1/[\s^2^(Fo^2^)+(0.1332P)^2^+0.0000P] where P=(Fo^2^+2Fc^2^)/3'
_refine_ls_weighting_scheme calc
_refine_ls_wR_factor_gt 0.1307
_refine_ls_wR_factor_ref 0.1678
_reflns_number_gt 3042
_reflns_number_total 3598
_reflns_threshold_expression >2sigma(I)
_cod_data_source_file ol400730n_si_002.cif
_cod_data_source_block 1
_cod_original_sg_symbol_H-M P_21/c
_cod_database_code 1512029

loop_
_symmetry_equiv_pos_as_xyz
'x, y, z'
'-x, y+1/2, -z+1/2'
'-x, -y, -z'
'x, -y-1/2, z-1/2'

loop_
_atom_site_label
_atom_site_type_symbol
_atom_site_fract_x
_atom_site_fract_y
_atom_site_fract_z
_atom_site_U_iso_or_equiv
_atom_site_adp_type
_atom_site_occupancy
_atom_site_symmetry_multiplicity
_atom_site_calc_flag
_atom_site_refinement_flags
N1 N 0.18560(19) 0.28182(8) 0.32980(13) 0.0199(4) Uani 1 1 d .
C1 C 0.0328(2) 0.28901(10) 0.28307(17) 0.0241(5) Uani 1 1 d .
H1 H -0.029(3) 0.2465(12) 0.2750(19) 0.030(6) Uiso 1 1 d .
C2 C -0.0365(3) 0.35009(11) 0.24513(17) 0.0249(5) Uani 1 1 d .
H2 H -0.153(3) 0.3507(11) 0.2126(19) 0.030(6) Uiso 1 1 d .
C3 C 0.0569(3) 0.40537(11) 0.25752(17) 0.0248(5) Uani 1 1 d .
H3 H 0.014(3) 0.4456(13) 0.235(2) 0.034(6) Uiso 1 1 d .
C4 C 0.2201(3) 0.40010(10) 0.30532(16) 0.0206(5) Uani 1 1 d .
C5 C 0.3264(3) 0.45590(10) 0.31940(17) 0.0236(5) Uani 1 1 d .
H4 H 0.284(3) 0.5003(11) 0.2996(18) 0.023(6) Uiso 1 1 d .
C6 C 0.4825(3) 0.44773(10) 0.36399(17) 0.0233(5) Uani 1 1 d .
H5 H 0.560(3) 0.4853(13) 0.3711(19) 0.034(7) Uiso 1 1 d .
C7 C 0.5478(2) 0.38377(10) 0.39905(16) 0.0204(5) Uani 1 1 d .
C8 C 0.7107(3) 0.37691(11) 0.44630(17) 0.0239(5) Uani 1 1 d .
H6 H 0.778(3) 0.4148(13) 0.450(2) 0.036(7) Uiso 1 1 d .
C9 C 0.7724(3) 0.31637(10) 0.48331(18) 0.0240(5) Uani 1 1 d .
H7 H 0.882(3) 0.3096(11) 0.5135(19) 0.030(6) Uiso 1 1 d .
C10 C 0.6722(2) 0.26062(10) 0.47448(16) 0.0206(5) Uani 1 1 d .
H8 H 0.720(2) 0.2199(11) 0.5008(17) 0.017(5) Uiso 1 1 d .
C11 C 0.5100(2) 0.26325(9) 0.42727(15) 0.0180(4) Uani 1 1 d .
C12 C 0.4472(2) 0.32675(9) 0.38856(16) 0.0183(4) Uani 1 1 d .
C13 C 0.2799(2) 0.33623(10) 0.34001(15) 0.0175(4) Uani 1 1 d .
Si1 Si 0.38954(6) 0.18413(3) 0.43162(4) 0.0159(2) Uani 1 1 d .
C14 C 0.2631(3) 0.19007(10) 0.54078(17) 0.0229(5) Uani 1 1 d .
H22 H 0.1781 0.2226 0.5173 0.034 Uiso 1 1 calc R
H23 H 0.3291 0.2041 0.6120 0.034 Uiso 1 1 calc R
H24 H 0.2160 0.1466 0.5503 0.034 Uiso 1 1 calc R
C15 C 0.2828(2) 0.14545(9) 0.29762(15) 0.0167(4) Uani 1 1 d .
C16 C 0.1226(2) 0.12589(9) 0.28542(16) 0.0180(4) Uani 1 1 d .
H12 H 0.062(3) 0.1369(10) 0.3475(18) 0.019(5) Uiso 1 1 d .
C17 C 0.0429(2) 0.09419(9) 0.18840(16) 0.0195(5) Uani 1 1 d .
H13 H -0.067(3) 0.0823(11) 0.1793(19) 0.028(6) Uiso 1 1 d .
C18 C 0.1216(2) 0.08363(10) 0.09943(17) 0.0209(5) Uani 1 1 d .
H14 H 0.071(3) 0.0632(11) 0.033(2) 0.024(6) Uiso 1 1 d .
C19 C 0.2790(2) 0.10268(10) 0.10954(17) 0.0207(5) Uani 1 1 d .
H15 H 0.337(3) 0.0945(11) 0.0482(19) 0.023(6) Uiso 1 1 d .
C20 C 0.3627(2) 0.13174(9) 0.20923(15) 0.0169(4) Uani 1 1 d .
C21 C 0.5330(2) 0.14567(9) 0.21402(17) 0.0188(4) Uani 1 1 d .
H16 H 0.563(3) 0.1620(11) 0.146(2) 0.027(6) Uiso 1 1 d .
C22 C 0.6562(2) 0.13275(9) 0.29883(16) 0.0184(4) Uani 1 1 d .
H17 H 0.765(3) 0.1408(9) 0.2850(15) 0.008(4) Uiso 1 1 d .
C23 C 0.6543(2) 0.10096(9) 0.40842(15) 0.0176(4) Uani 1 1 d .
C24 C 0.7712(2) 0.05241(10) 0.44297(17) 0.0205(5) Uani 1 1 d .
H18 H 0.856(3) 0.0416(10) 0.4014(17) 0.017(5) Uiso 1 1 d .
C25 C 0.7750(2) 0.01746(10) 0.54235(17) 0.0222(5) Uani 1 1 d .
H19 H 0.850(3) -0.0165(12) 0.5611(17) 0.024(6) Uiso 1 1 d .
C26 C 0.6661(2) 0.03208(10) 0.60942(17) 0.0227(5) Uani 1 1 d .
H20 H 0.668(3) 0.0083(11) 0.676(2) 0.026(6) Uiso 1 1 d .
C27 C 0.5542(2) 0.08198(10) 0.57789(16) 0.0196(5) Uani 1 1 d .
H21 H 0.478(3) 0.0930(10) 0.6288(17) 0.018(5) Uiso 1 1 d .
C28 C 0.5448(2) 0.11742(9) 0.47739(15) 0.0175(4) Uani 1 1 d .

loop_
_atom_site_aniso_label
_atom_site_aniso_U_11
_atom_site_aniso_U_22
_atom_site_aniso_U_33
_atom_site_aniso_U_23
_atom_site_aniso_U_13
_atom_site_aniso_U_12
N1 0.0187(9) 0.0185(9) 0.0233(9) -0.0010(6) 0.0062(7) 0.0019(7)
C1 0.0194(11) 0.0217(11) 0.0314(11) 0.0002(9) 0.0053(9) 0.0012(9)
C2 0.0215(11) 0.0257(12) 0.0273(11) 0.0001(8) 0.0040(9) 0.0048(9)
C3 0.0304(12) 0.0200(11) 0.0242(11) 0.0018(8) 0.0057(9) 0.0078(9)
C4 0.0265(11) 0.0194(10) 0.0175(10) -0.0005(7) 0.0085(8) 0.0019(8)
C5 0.0339(12) 0.0146(11) 0.0232(10) 0.0017(8) 0.0081(9) 0.0014(9)
C6 0.0302(12) 0.0186(11) 0.0236(10) -0.0009(8) 0.0118(9) -0.0049(9)
C7 0.0251(11) 0.0171(10) 0.0214(10) -0.0020(7) 0.0105(8) -0.0029(8)
C8 0.0234(11) 0.0230(11) 0.0278(11) -0.0055(8) 0.0110(9) -0.0074(9)
C9 0.0177(11) 0.0249(12) 0.0304(12) -0.0045(8) 0.0076(9) -0.0010(8)
C10 0.0205(11) 0.0185(11) 0.0238(10) -0.0032(8) 0.0068(8) 0.0012(8)
C11 0.0182(10) 0.0164(10) 0.0213(10) -0.0026(7) 0.0084(8) -0.0005(8)
C12 0.0196(11) 0.0179(10) 0.0197(10) -0.0014(7) 0.0096(8) -0.0002(8)
C13 0.0225(11) 0.0179(10) 0.0139(9) -0.0016(7) 0.0081(8) 0.0006(8)
Si1 0.0151(3) 0.0153(3) 0.0181(4) -0.00015(18) 0.0050(2) 0.00042(19)
C14 0.0226(11) 0.0243(11) 0.0237(11) 0.0021(8) 0.0092(9) 0.0024(8)
C15 0.0172(10) 0.0111(9) 0.0217(10) 0.0034(7) 0.0037(8) 0.0018(7)
C16 0.0175(10) 0.0145(10) 0.0225(10) 0.0027(8) 0.0049(8) 0.0017(8)
C17 0.0162(10) 0.0159(10) 0.0258(11) 0.0019(8) 0.0024(8) -0.0008(8)
C18 0.0220(11) 0.0184(10) 0.0196(10) -0.0023(8) -0.0027(8) 0.0000(8)
C19 0.0220(11) 0.0165(10) 0.0239(10) 0.0005(8) 0.0054(9) 0.0036(8)
C20 0.0167(10) 0.0110(9) 0.0231(10) 0.0032(7) 0.0039(8) 0.0019(7)
C21 0.0196(10) 0.0151(10) 0.0235(10) 0.0009(8) 0.0087(8) -0.0005(8)
C22 0.0157(10) 0.0162(10) 0.0242(10) -0.0033(7) 0.0064(8) 0.0000(8)
C23 0.0154(10) 0.0149(10) 0.0213(10) -0.0019(7) 0.0006(8) -0.0032(7)
C24 0.0171(10) 0.0177(10) 0.0261(11) -0.0038(8) 0.0030(8) -0.0005(8)
C25 0.0198(11) 0.0148(10) 0.0292(11) 0.0000(8) -0.0026(9) 0.0010(8)
C26 0.0240(11) 0.0186(10) 0.0226(11) 0.0029(8) -0.0023(8) -0.0033(8)
C27 0.0195(11) 0.0187(10) 0.0200(10) -0.0016(7) 0.0021(8) -0.0045(8)
C28 0.0169(10) 0.0147(10) 0.0196(10) -0.0019(7) 0.0002(8) -0.0020(7)

loop_
_atom_type_symbol
_atom_type_description
_atom_type_scat_dispersion_real
_atom_type_scat_dispersion_imag
_atom_type_scat_source
C C 0.0033 0.0016 'International Tables Vol C Tables 4.2.6.8 and 6.1.1.4'
H H 0.0000 0.0000 'International Tables Vol C Tables 4.2.6.8 and 6.1.1.4'
N N 0.0061 0.0033 'International Tables Vol C Tables 4.2.6.8 and 6.1.1.4'
Si Si 0.0817 0.0704 'International Tables Vol C Tables 4.2.6.8 and 6.1.1.4'

loop_
_geom_angle_atom_site_label_1
_geom_angle_atom_site_label_2
_geom_angle_atom_site_label_3
_geom_angle
C1 N1 C13 118.06(17)
N1 C1 C2 123.63(19)
C3 C2 C1 118.6(2)
C2 C3 C4 119.82(19)
C3 C4 C13 117.53(18)
C3 C4 C5 122.97(18)
C13 C4 C5 119.49(18)
C6 C5 C4 120.42(18)
C5 C6 C7 121.75(19)
C8 C7 C12 119.32(18)
C8 C7 C6 120.46(19)
C12 C7 C6 120.21(19)
C9 C8 C7 120.66(19)
C8 C9 C10 119.7(2)
C11 C10 C9 122.97(19)
C10 C11 C12 116.71(17)
C10 C11 Si1 117.16(14)
C12 C11 Si1 125.90(14)
C7 C12 C11 120.58(18)
C7 C12 C13 117.42(17)
C11 C12 C13 121.98(17)
N1 C13 C4 122.31(18)
N1 C13 C12 116.99(17)
C4 C13 C12 120.70(18)
C14 Si1 C15 113.09(9)
C14 Si1 C28 107.73(9)
C15 Si1 C28 99.00(8)
C14 Si1 C11 110.84(9)
C15 Si1 C11 119.91(8)
C28 Si1 C11 104.47(8)
C16 C15 C20 118.09(17)
C16 C15 Si1 120.61(15)
C20 C15 Si1 121.20(15)
C17 C16 C15 121.58(19)
C18 C17 C16 119.65(19)
C19 C18 C17 119.66(19)
C18 C19 C20 121.06(19)
C15 C20 C19 119.80(18)
C15 C20 C21 123.64(17)
C19 C20 C21 116.56(18)
C22 C21 C20 127.82(19)
C21 C22 C23 128.94(19)
C24 C23 C28 120.07(18)
C24 C23 C22 116.11(18)
C28 C23 C22 123.82(17)
C25 C24 C23 120.5(2)
C26 C25 C24 119.89(19)
C25 C26 C27 119.81(19)
C26 C27 C28 121.9(2)
C27 C28 C23 117.68(18)
C27 C28 Si1 122.37(16)
C23 C28 Si1 119.93(14)

loop_
_geom_bond_atom_site_label_1
_geom_bond_atom_site_label_2
_geom_bond_distance
N1 C1 1.329(2)
N1 C13 1.353(3)
C1 C2 1.405(3)
C2 C3 1.362(3)
C3 C4 1.409(3)
C4 C13 1.419(3)
C4 C5 1.435(3)
C5 C6 1.351(3)
C6 C7 1.437(3)
C7 C8 1.408(3)
C7 C12 1.427(3)
C8 C9 1.371(3)
C9 C10 1.405(3)
C10 C11 1.396(3)
C11 C12 1.433(3)
C11 Si1 1.905(2)
C12 C13 1.452(3)
Si1 C14 1.871(2)
Si1 C15 1.8782(19)
Si1 C28 1.897(2)
C15 C16 1.405(3)
C15 C20 1.409(3)
C16 C17 1.399(3)
C17 C18 1.397(3)
C18 C19 1.382(3)
C19 C20 1.412(3)
C20 C21 1.473(3)
C21 C22 1.351(3)
C22 C23 1.483(3)
C23 C24 1.404(3)
C23 C28 1.412(3)
C24 C25 1.395(3)
C25 C26 1.383(3)
C26 C27 1.391(3)
C27 C28 1.405(3)

loop_
_geom_torsion_atom_site_label_1
_geom_torsion_atom_site_label_2
_geom_torsion_atom_site_label_3
_geom_torsion_atom_site_label_4
_geom_torsion
C13 N1 C1 C2 -0.9(3)
N1 C1 C2 C3 -0.6(3)
C1 C2 C3 C4 1.4(3)
C2 C3 C4 C13 -0.7(3)
C2 C3 C4 C5 178.98(19)
C3 C4 C5 C6 -178.84(19)
C13 C4 C5 C6 0.8(3)
C4 C5 C6 C7 -0.2(3)
C5 C6 C7 C8 -179.4(2)
C5 C6 C7 C12 -0.8(3)
C12 C7 C8 C9 -0.8(3)
C6 C7 C8 C9 177.80(19)
C7 C8 C9 C10 -0.3(3)
C8 C9 C10 C11 1.2(3)
C9 C10 C11 C12 -0.9(3)
C9 C10 C11 Si1 -175.79(16)
C8 C7 C12 C11 1.0(3)
C6 C7 C12 C11 -177.58(18)
C8 C7 C12 C13 179.62(18)
C6 C7 C12 C13 1.0(3)
C10 C11 C12 C7 -0.2(3)
Si1 C11 C12 C7 174.18(14)
C10 C11 C12 C13 -178.71(17)
Si1 C11 C12 C13 -4.3(3)
C1 N1 C13 C4 1.6(3)
C1 N1 C13 C12 -178.38(17)
C3 C4 C13 N1 -0.8(3)
C5 C4 C13 N1 179.47(17)
C3 C4 C13 C12 179.15(17)
C5 C4 C13 C12 -0.5(3)
C7 C12 C13 N1 179.62(16)
C11 C12 C13 N1 -1.8(3)
C7 C12 C13 C4 -0.4(3)
C11 C12 C13 C4 178.20(17)
C10 C11 Si1 C14 104.76(16)
C12 C11 Si1 C14 -69.59(18)
C10 C11 Si1 C15 -120.57(15)
C12 C11 Si1 C15 65.08(19)
C10 C11 Si1 C28 -11.01(17)
C12 C11 Si1 C28 174.64(16)
C14 Si1 C15 C16 1.72(18)
C28 Si1 C15 C16 115.46(16)
C11 Si1 C15 C16 -132.03(15)
C14 Si1 C15 C20 -174.61(14)
C28 Si1 C15 C20 -60.86(16)
C11 Si1 C15 C20 51.65(18)
C20 C15 C16 C17 -0.5(3)
Si1 C15 C16 C17 -176.97(14)
C15 C16 C17 C18 -2.3(3)
C16 C17 C18 C19 2.1(3)
C17 C18 C19 C20 1.1(3)
C16 C15 C20 C19 3.6(3)
Si1 C15 C20 C19 -179.95(13)
C16 C15 C20 C21 -175.97(17)
Si1 C15 C20 C21 0.4(3)
C18 C19 C20 C15 -4.0(3)
C18 C19 C20 C21 175.67(18)
C15 C20 C21 C22 45.2(3)
C19 C20 C21 C22 -134.4(2)
C20 C21 C22 C23 0.6(3)
C21 C22 C23 C24 134.8(2)
C21 C22 C23 C28 -45.8(3)
C28 C23 C24 C25 3.5(3)
C22 C23 C24 C25 -177.09(17)
C23 C24 C25 C26 -2.1(3)
C24 C25 C26 C27 -0.6(3)
C25 C26 C27 C28 1.8(3)
C26 C27 C28 C23 -0.3(3)
C26 C27 C28 Si1 178.46(15)
C24 C23 C28 C27 -2.3(3)
C22 C23 C28 C27 178.36(17)
C24 C23 C28 Si1 178.89(14)
C22 C23 C28 Si1 -0.4(3)
C14 Si1 C28 C27 -0.60(18)
C15 Si1 C28 C27 -118.46(16)
C11 Si1 C28 C27 117.33(16)
C14 Si1 C28 C23 178.15(15)
C15 Si1 C28 C23 60.28(16)
C11 Si1 C28 C23 -63.93(16)
